data_4518864
loop_
_publ_author_name
'Li, Bin'
'Geoghegan, Blaise L.'
'W\"olper, Christoph'
'Cutsail, George E.'
'Schulz, Stephan'

_publ_section_title
;
 Redox Activity of Noninnocent 2,2&#x2032;-Bipyridine in Zinc Complexes:
 An Experimental and Theoretical Study
;
_journal_name_full 'ACS Omega'
_journal_paper_doi 10.1021/acsomega.1c02201
_journal_year 2021
_chemical_formula_sum 'C46 H57 N4 Zn'
_chemical_formula_weight 731.32
_space_group_crystal_system triclinic
_space_group_IT_number 2
_space_group_name_Hall '-P 1'
_space_group_name_H-M_alt 'P -1'
_atom_sites_solution_hydrogens geom
_atom_sites_solution_primary direct
_atom_sites_solution_secondary difmap
_audit_creation_method SHELXL-2017/1
_cell_angle_alpha 98.799(3)
_cell_angle_beta 92.551(3)
_cell_angle_gamma 106.999(2)
_cell_formula_units_Z 2
_cell_length_a 10.5845(6)
_cell_length_b 12.2730(7)
_cell_length_c 16.9985(10)
_cell_measurement_reflns_used 9958
_cell_measurement_temperature 100(2)
_cell_measurement_theta_max 30.79
_cell_measurement_theta_min 2.26
_cell_volume 2077.5(2)
_computing_cell_refinement 'BRUKER APEX3(v2019.1-0)'
_computing_data_collection 'BRUKER APEX3(v2019.1-0)'
_computing_data_reduction 'BRUKER APEX3(v2019.1-0)'
_computing_molecular_graphics 'ORTEP/PLATON (Spek)'
_computing_publication_material 'BRUKER AXS SHELXTL (c) 2008 / Vers. 2008/4'
_computing_structure_refinement 'SHELXL-2017/1 (Sheldrick, 2017)'
_computing_structure_solution 'BRUKER APEX3(v2019.1-0)'
_diffrn_ambient_temperature 100(2)
_diffrn_detector_area_resol_mean 512
_diffrn_measured_fraction_theta_full 0.999
_diffrn_measured_fraction_theta_max 0.993
_diffrn_measurement_device_type 'Bruker D8 KAPPA II (APEX II detector)'
_diffrn_measurement_method 'Data collection strategy APEX 3/QUEEN'
_diffrn_radiation_monochromator 'Triumph Goebel mirror'
_diffrn_radiation_source 'fine-focus sealed tube'
_diffrn_radiation_type MoK\a
_diffrn_radiation_wavelength 0.71073
_diffrn_reflns_av_R_equivalents 0.0528
_diffrn_reflns_av_unetI/netI 0.0227
_diffrn_reflns_Laue_measured_fraction_full 0.999
_diffrn_reflns_Laue_measured_fraction_max 0.993
_diffrn_reflns_limit_h_max 15
_diffrn_reflns_limit_h_min -15
_diffrn_reflns_limit_k_max 17
_diffrn_reflns_limit_k_min -17
_diffrn_reflns_limit_l_max 24
_diffrn_reflns_limit_l_min 0
_diffrn_reflns_number 138846
_diffrn_reflns_point_group_measured_fraction_full 0.999
_diffrn_reflns_point_group_measured_fraction_max 0.993
_diffrn_reflns_theta_full 25.242
_diffrn_reflns_theta_max 30.796
_diffrn_reflns_theta_min 1.960
_exptl_absorpt_coefficient_mu 0.626
_exptl_absorpt_correction_T_max 0.75
_exptl_absorpt_correction_T_min 0.53
_exptl_absorpt_correction_type multi-scan
_exptl_absorpt_process_details
; 
 TWINABS
 R.H. Blessing, Acta Cryst. (1995) A51 33-38 
;
_exptl_crystal_colour black
_exptl_crystal_density_diffrn 1.169
_exptl_crystal_description block
_exptl_crystal_F_000 782
_exptl_crystal_size_max 0.431
_exptl_crystal_size_mid 0.341
_exptl_crystal_size_min 0.200
_refine_diff_density_max 0.794
_refine_diff_density_min -0.382
_refine_diff_density_rms 0.068
_refine_ls_extinction_method none
_refine_ls_goodness_of_fit_ref 1.103
_refine_ls_hydrogen_treatment constr
_refine_ls_matrix_type full
_refine_ls_number_parameters 472
_refine_ls_number_reflns 12926
_refine_ls_number_restraints 76
_refine_ls_restrained_S_all 1.105
_refine_ls_R_factor_all 0.0420
_refine_ls_R_factor_gt 0.0352
_refine_ls_shift/su_max 0.004
_refine_ls_shift/su_mean 0.000
_refine_ls_structure_factor_coef Fsqd
_refine_ls_weighting_details 'w=1/[\s^2^(Fo^2^)+(0.0647P)^2^+0.3503P] where P=(Fo^2^+2Fc^2^)/3'
_refine_ls_weighting_scheme calc
_refine_ls_wR_factor_gt 0.1009
_refine_ls_wR_factor_ref 0.1040
_reflns_Friedel_coverage 0.000
_reflns_number_gt 11144
_reflns_number_total 12926
_reflns_threshold_expression 'I > 2\s(I)'
_cod_data_source_file ao1c02201_si_002.cif
_cod_data_source_block lb_170_tw4_sq
_cod_depositor_comments
;
The following automatic conversions were performed:

data item '_atom_sites_solution_secondary' value 'diffmap' was
changed to 'difmap'.

Automatic conversion script
Id: cif_fix_values 7556 2019-12-06 15:28:31Z antanas 
;
_cod_database_code 4518864
_shelx_shelxl_version_number 2017/1
_shelx_space_group_comment
;
The symmetry employed for this shelxl refinement is uniquely defined
by the following loop, which should always be used as a source of
symmetry information in preference to the above space-group names.
They are only intended as comments.
;
_shelx_estimated_absorpt_t_min 0.774
_shelx_estimated_absorpt_t_max 0.885

loop_
_space_group_symop_operation_xyz
'x, y, z'
'-x, -y, -z'

loop_
_atom_site_label
_atom_site_type_symbol
_atom_site_fract_x
_atom_site_fract_y
_atom_site_fract_z
_atom_site_U_iso_or_equiv
_atom_site_adp_type
_atom_site_occupancy
_atom_site_site_symmetry_order
_atom_site_calc_flag
_atom_site_refinement_flags_posn
_atom_site_refinement_flags_adp
_atom_site_refinement_flags_occupancy
_atom_site_disorder_assembly
_atom_site_disorder_group
Zn1 Zn 0.42120(2) 0.61849(2) 0.74204(2) 0.01537(5) Uani 1 1 d . . . . .
N1 N 0.39280(9) 0.48061(9) 0.79375(6) 0.01656(18) Uani 1 1 d . . . . .
N2 N 0.47006(9) 0.73734(9) 0.84012(6) 0.01710(18) Uani 1 1 d . . . . .
N3 N 0.51575(10) 0.63242(8) 0.64325(6) 0.01619(17) Uani 1 1 d . . . . .
N4 N 0.26641(9) 0.62111(8) 0.67040(6) 0.01605(17) Uani 1 1 d . . . . .
C1 C 0.37128(11) 0.48813(11) 0.87053(7) 0.0177(2) Uani 1 1 d . . . . .
C2 C 0.38596(12) 0.59267(11) 0.92207(7) 0.0200(2) Uani 1 1 d . . . . .
H2 H 0.356230 0.584537 0.973382 0.024 Uiso 1 1 calc R U . . .
C3 C 0.43760(11) 0.70769(11) 0.91010(7) 0.0188(2) Uani 1 1 d . . . . .
C4 C 0.32936(13) 0.38010(11) 0.90782(7) 0.0225(2) Uani 1 1 d . . . . .
H4A H 0.232619 0.354764 0.908253 0.034 Uiso 1 1 calc R U . . .
H4B H 0.371002 0.396979 0.962766 0.034 Uiso 1 1 calc R U . . .
H4C H 0.357328 0.318673 0.876555 0.034 Uiso 1 1 calc R U . . .
C5 C 0.45433(14) 0.79929(12) 0.98363(8) 0.0261(3) Uani 1 1 d . . . . .
H5A H 0.514095 0.872893 0.974253 0.039 Uiso 1 1 calc R U . . .
H5B H 0.492011 0.775575 1.029461 0.039 Uiso 1 1 calc R U . . .
H5C H 0.367717 0.808713 0.994769 0.039 Uiso 1 1 calc R U . . .
C6 C 0.39264(11) 0.37260(10) 0.74718(7) 0.0175(2) Uani 1 1 d . . . . .
C7 C 0.27361(12) 0.29074(11) 0.71094(7) 0.0206(2) Uani 1 1 d . . . . .
C8 C 0.28077(14) 0.18930(11) 0.66352(8) 0.0251(2) Uani 1 1 d . . . . .
H8 H 0.201139 0.132739 0.639180 0.030 Uiso 1 1 calc R U . . .
C9 C 0.40049(15) 0.16955(12) 0.65134(8) 0.0272(3) Uani 1 1 d . . . . .
H9 H 0.402953 0.100092 0.618869 0.033 Uiso 1 1 calc R U . . .
C10 C 0.51765(14) 0.25144(12) 0.68665(8) 0.0241(2) Uani 1 1 d . . . . .
H10 H 0.600017 0.237479 0.677924 0.029 Uiso 1 1 calc R U . . .
C11 C 0.51628(12) 0.35388(11) 0.73472(7) 0.0188(2) Uani 1 1 d . . . . .
C12 C 0.13873(12) 0.31009(12) 0.71949(8) 0.0243(2) Uani 1 1 d . . . . .
H12 H 0.151770 0.384142 0.757406 0.029 Uiso 1 1 calc R U . . .
C13 C 0.04232(15) 0.21201(15) 0.75301(11) 0.0376(3) Uani 1 1 d . . . . .
H13A H -0.041120 0.229859 0.760837 0.056 Uiso 1 1 calc R U . . .
H13B H 0.081771 0.204296 0.804336 0.056 Uiso 1 1 calc R U . . .
H13C H 0.024794 0.139277 0.715255 0.056 Uiso 1 1 calc R U . . .
C14 C 0.07861(14) 0.32133(13) 0.63853(9) 0.0288(3) Uani 1 1 d . . . . .
H14A H 0.140163 0.384350 0.617544 0.043 Uiso 1 1 calc R U . . .
H14B H -0.005624 0.338162 0.645341 0.043 Uiso 1 1 calc R U . . .
H14C H 0.062830 0.248675 0.600946 0.043 Uiso 1 1 calc R U . . .
C15 C 0.64413(12) 0.44292(11) 0.77438(7) 0.0205(2) Uani 1 1 d . . . . .
H15 H 0.633906 0.521054 0.772838 0.025 Uiso 1 1 calc R U . . .
C16 C 0.66850(13) 0.43458(14) 0.86267(8) 0.0269(3) Uani 1 1 d . . . . .
H16A H 0.676312 0.357922 0.866577 0.040 Uiso 1 1 calc R U . . .
H16B H 0.594025 0.446393 0.891397 0.040 Uiso 1 1 calc R U . . .
H16C H 0.750728 0.494085 0.886385 0.040 Uiso 1 1 calc R U . . .
C17 C 0.76687(13) 0.43697(14) 0.73142(9) 0.0286(3) Uani 1 1 d . . . . .
H17A H 0.750961 0.441226 0.674897 0.043 Uiso 1 1 calc R U . . .
H17B H 0.784500 0.363943 0.735777 0.043 Uiso 1 1 calc R U . . .
H17C H 0.843617 0.501929 0.756130 0.043 Uiso 1 1 calc R U . . .
C18 C 0.53484(11) 0.85640(10) 0.83506(7) 0.0190(2) Uani 1 1 d . . . . .
C19 C 0.46045(12) 0.93203(11) 0.82476(7) 0.0206(2) Uani 1 1 d . . . . .
C20 C 0.52793(13) 1.04603(12) 0.81818(8) 0.0254(2) Uani 1 1 d . . . . .
H20 H 0.478956 1.098099 0.811224 0.031 Uiso 1 1 calc R U . . .
C21 C 0.66527(14) 1.08438(12) 0.82163(9) 0.0301(3) Uani 1 1 d . . . . .
H21 H 0.709876 1.162506 0.817951 0.036 Uiso 1 1 calc R U . . .
C22 C 0.73701(13) 1.00879(13) 0.83042(9) 0.0300(3) Uani 1 1 d . . . . .
H22 H 0.831059 1.035587 0.832381 0.036 Uiso 1 1 calc R U . . .
C23 C 0.67415(12) 0.89364(12) 0.83651(8) 0.0234(2) Uani 1 1 d . . . . .
C24 C 0.30948(12) 0.89377(11) 0.81983(8) 0.0226(2) Uani 1 1 d . . . . .
H24 H 0.278533 0.810221 0.824967 0.027 Uiso 1 1 calc R U . . .
C25 C 0.25028(14) 0.90571(13) 0.73907(9) 0.0295(3) Uani 1 1 d . . . . .
H25A H 0.284288 0.862830 0.695938 0.044 Uiso 1 1 calc R U . . .
H25B H 0.275223 0.987598 0.734008 0.044 Uiso 1 1 calc R U . . .
H25C H 0.153366 0.874368 0.735498 0.044 Uiso 1 1 calc R U . . .
C26 C 0.25871(14) 0.96240(14) 0.88817(10) 0.0326(3) Uani 1 1 d . . . . .
H26A H 0.284147 1.044172 0.882778 0.049 Uiso 1 1 calc R U . . .
H26B H 0.297837 0.954873 0.939644 0.049 Uiso 1 1 calc R U . . .
H26C H 0.161820 0.931864 0.885618 0.049 Uiso 1 1 calc R U . . .
C27 C 0.75480(13) 0.81143(13) 0.84634(9) 0.0289(3) Uani 1 1 d . . . . .
H27 H 0.695469 0.730893 0.826768 0.035 Uiso 1 1 calc R U . . .
C28 C 0.87456(15) 0.83093(16) 0.79677(11) 0.0389(4) Uani 1 1 d . . . . .
H28A H 0.844963 0.828790 0.740942 0.058 Uiso 1 1 calc R U . . .
H28B H 0.916314 0.769966 0.799690 0.058 Uiso 1 1 calc R U . . .
H28C H 0.938895 0.906487 0.817997 0.058 Uiso 1 1 calc R U . . .
C29 C 0.79978(19) 0.81966(19) 0.93436(11) 0.0448(4) Uani 1 1 d . . . . .
H29A H 0.846615 0.762621 0.939359 0.067 Uiso 1 1 calc R U . . .
H29B H 0.722133 0.804109 0.965020 0.067 Uiso 1 1 calc R U . . .
H29C H 0.859419 0.897520 0.955107 0.067 Uiso 1 1 calc R U . . .
C30 C 0.64301(12) 0.63747(11) 0.63182(7) 0.0216(2) Uani 1 1 d . . . . .
H30 H 0.699297 0.635280 0.676293 0.026 Uiso 1 1 calc R U . . .
C31 C 0.69542(13) 0.64557(12) 0.55977(8) 0.0252(3) Uani 1 1 d . . . . .
H31 H 0.785291 0.648514 0.554527 0.030 Uiso 1 1 calc R U . . .
C32 C 0.61238(14) 0.64941(12) 0.49377(8) 0.0255(3) Uani 1 1 d . . . . .
H32 H 0.645458 0.654866 0.443006 0.031 Uiso 1 1 calc R U . . .
C33 C 0.48395(13) 0.64519(11) 0.50364(7) 0.0220(2) Uani 1 1 d . . . . .
H33 H 0.427720 0.648412 0.459476 0.026 Uiso 1 1 calc R U . . .
C34 C 0.43337(11) 0.63607(10) 0.57895(7) 0.0163(2) Uani 1 1 d . . . . .
C35 C 0.30000(11) 0.63041(10) 0.59331(6) 0.01582(19) Uani 1 1 d . . . . .
C36 C 0.20263(12) 0.63448(11) 0.53456(7) 0.0213(2) Uani 1 1 d . . . . .
H36 H 0.224632 0.640364 0.481470 0.026 Uiso 1 1 calc R U . . .
C37 C 0.07739(13) 0.62999(12) 0.55389(8) 0.0237(2) Uani 1 1 d . . . . .
H37 H 0.012723 0.633539 0.514579 0.028 Uiso 1 1 calc R U . . .
C38 C 0.04475(12) 0.62004(12) 0.63282(8) 0.0241(2) Uani 1 1 d . . . . .
H38 H -0.041785 0.616324 0.647482 0.029 Uiso 1 1 calc R U . . .
C39 C 0.14146(12) 0.61591(11) 0.68743(7) 0.0211(2) Uani 1 1 d . . . . .
H39 H 0.119511 0.608990 0.740408 0.025 Uiso 1 1 calc R U . . .
C1_1 C -0.0277(3) 0.4473(3) 1.0270(2) 0.0405(7) Uani 0.5 1 d D . P A -1
C2_1 C -0.0093(17) 0.5578(7) 1.0640(5) 0.0430(17) Uani 0.5 1 d D . P A -1
H2_1 H -0.031846 0.571139 1.117335 0.052 Uiso 0.5 1 calc R U P A -1
C3_1 C 0.0424(4) 0.6537(4) 1.0255(3) 0.0510(9) Uani 0.5 1 d D . P A -1
H3_1 H 0.060232 0.730990 1.052723 0.061 Uiso 0.5 1 calc R U P A -1
C4_1 C 0.0655(12) 0.6296(7) 0.9468(5) 0.0605(19) Uani 0.5 1 d D . P A -1
H4_1 H 0.098922 0.691324 0.918377 0.073 Uiso 0.5 1 calc R U P A -1
C5_1 C 0.0408(3) 0.5169(4) 0.9086(2) 0.0468(8) Uani 0.5 1 d D . P A -1
H5_1 H 0.058155 0.501936 0.854334 0.056 Uiso 0.5 1 calc R U P A -1
C6_1 C -0.0079(17) 0.4273(8) 0.9474(6) 0.0464(17) Uani 0.5 1 d D . P A -1
H6_1 H -0.028622 0.350128 0.919508 0.056 Uiso 0.5 1 calc R U P A -1
C7_1 C -0.0728(11) 0.3505(7) 1.0721(4) 0.0494(14) Uani 0.5 1 d D . P A -1
H7A_1 H -0.096693 0.276715 1.034964 0.074 Uiso 0.5 1 calc R U P A -1
H7B_1 H -0.150443 0.357553 1.099410 0.074 Uiso 0.5 1 calc R U P A -1
H7C_1 H -0.001208 0.353496 1.111712 0.074 Uiso 0.5 1 calc R U P A -1

loop_
_atom_site_aniso_label
_atom_site_aniso_U_11
_atom_site_aniso_U_22
_atom_site_aniso_U_33
_atom_site_aniso_U_23
_atom_site_aniso_U_13
_atom_site_aniso_U_12
Zn1 0.01596(7) 0.01953(7) 0.01092(7) 0.00505(5) 0.00167(4) 0.00458(5)
N1 0.0163(4) 0.0212(5) 0.0131(4) 0.0062(3) 0.0024(3) 0.0053(3)
N2 0.0157(4) 0.0211(5) 0.0136(4) 0.0033(3) 0.0011(3) 0.0040(3)
N3 0.0175(4) 0.0183(4) 0.0135(4) 0.0047(3) 0.0025(3) 0.0054(3)
N4 0.0165(4) 0.0184(4) 0.0127(4) 0.0042(3) 0.0015(3) 0.0036(3)
C1 0.0153(5) 0.0258(5) 0.0142(5) 0.0082(4) 0.0025(4) 0.0067(4)
C2 0.0208(5) 0.0296(6) 0.0120(5) 0.0069(4) 0.0038(4) 0.0092(4)
C3 0.0165(5) 0.0274(6) 0.0127(5) 0.0026(4) 0.0006(4) 0.0076(4)
C4 0.0252(6) 0.0277(6) 0.0174(5) 0.0112(5) 0.0051(4) 0.0082(5)
C5 0.0322(7) 0.0303(6) 0.0145(5) 0.0001(5) 0.0021(4) 0.0095(5)
C6 0.0205(5) 0.0200(5) 0.0131(5) 0.0071(4) 0.0032(4) 0.0054(4)
C7 0.0217(5) 0.0215(5) 0.0179(5) 0.0085(4) 0.0019(4) 0.0029(4)
C8 0.0316(6) 0.0188(5) 0.0220(6) 0.0060(5) 0.0004(5) 0.0024(5)
C9 0.0392(7) 0.0207(6) 0.0225(6) 0.0053(5) 0.0043(5) 0.0093(5)
C10 0.0300(6) 0.0258(6) 0.0204(6) 0.0082(5) 0.0061(5) 0.0120(5)
C11 0.0214(5) 0.0230(5) 0.0143(5) 0.0082(4) 0.0033(4) 0.0074(4)
C12 0.0187(5) 0.0266(6) 0.0249(6) 0.0075(5) 0.0022(4) 0.0011(4)
C13 0.0269(7) 0.0410(8) 0.0403(8) 0.0154(7) 0.0088(6) -0.0016(6)
C14 0.0237(6) 0.0302(7) 0.0293(7) 0.0044(5) -0.0044(5) 0.0046(5)
C15 0.0188(5) 0.0272(6) 0.0175(5) 0.0073(4) 0.0037(4) 0.0079(4)
C16 0.0216(6) 0.0423(8) 0.0188(6) 0.0088(5) 0.0019(4) 0.0111(5)
C17 0.0221(6) 0.0404(8) 0.0257(6) 0.0083(6) 0.0081(5) 0.0107(5)
C18 0.0178(5) 0.0219(5) 0.0141(5) 0.0012(4) 0.0011(4) 0.0019(4)
C19 0.0195(5) 0.0229(6) 0.0173(5) 0.0037(4) 0.0006(4) 0.0032(4)
C20 0.0263(6) 0.0234(6) 0.0251(6) 0.0057(5) 0.0020(5) 0.0045(5)
C21 0.0274(6) 0.0245(6) 0.0332(7) 0.0064(5) 0.0053(5) -0.0012(5)
C22 0.0184(6) 0.0312(7) 0.0346(7) 0.0039(6) 0.0042(5) -0.0008(5)
C23 0.0178(5) 0.0271(6) 0.0223(6) 0.0018(5) 0.0031(4) 0.0033(4)
C24 0.0181(5) 0.0236(6) 0.0248(6) 0.0056(5) -0.0009(4) 0.0043(4)
C25 0.0275(6) 0.0284(7) 0.0304(7) 0.0095(5) -0.0062(5) 0.0045(5)
C26 0.0220(6) 0.0395(8) 0.0346(8) 0.0012(6) 0.0027(5) 0.0092(5)
C27 0.0174(5) 0.0327(7) 0.0349(7) 0.0000(6) 0.0034(5) 0.0076(5)
C28 0.0201(6) 0.0503(9) 0.0424(9) -0.0028(7) 0.0067(6) 0.0096(6)
C29 0.0441(9) 0.0643(12) 0.0371(9) 0.0120(8) 0.0049(7) 0.0318(9)
C30 0.0189(5) 0.0289(6) 0.0188(5) 0.0081(5) 0.0030(4) 0.0080(4)
C31 0.0217(6) 0.0349(7) 0.0233(6) 0.0110(5) 0.0095(4) 0.0110(5)
C32 0.0305(6) 0.0327(7) 0.0187(6) 0.0114(5) 0.0110(5) 0.0128(5)
C33 0.0276(6) 0.0279(6) 0.0136(5) 0.0076(4) 0.0045(4) 0.0108(5)
C34 0.0205(5) 0.0160(5) 0.0130(5) 0.0042(4) 0.0019(4) 0.0055(4)
C35 0.0193(5) 0.0160(5) 0.0116(5) 0.0028(4) 0.0009(4) 0.0043(4)
C36 0.0240(6) 0.0257(6) 0.0138(5) 0.0041(4) -0.0010(4) 0.0070(4)
C37 0.0213(5) 0.0284(6) 0.0203(6) 0.0053(5) -0.0043(4) 0.0063(4)
C38 0.0171(5) 0.0308(6) 0.0244(6) 0.0080(5) 0.0012(4) 0.0059(4)
C39 0.0185(5) 0.0267(6) 0.0177(5) 0.0070(4) 0.0030(4) 0.0047(4)
C1_1 0.0239(14) 0.055(2) 0.0496(19) 0.0189(16) 0.0041(13) 0.0176(13)
C2_1 0.033(5) 0.076(4) 0.027(2) 0.002(2) 0.0061(18) 0.030(4)
C3_1 0.0381(18) 0.052(2) 0.067(3) 0.0035(19) -0.0074(17) 0.0251(16)
C4_1 0.032(2) 0.080(4) 0.081(4) 0.035(3) 0.009(3) 0.024(3)
C5_1 0.0317(16) 0.077(3) 0.0396(19) 0.0142(18) 0.0079(14) 0.0263(17)
C6_1 0.023(3) 0.065(3) 0.054(4) 0.007(3) 0.003(3) 0.019(2)
C7_1 0.033(3) 0.067(3) 0.058(3) 0.017(3) 0.006(2) 0.027(3)

loop_
_atom_type_symbol
_atom_type_description
_atom_type_scat_dispersion_real
_atom_type_scat_dispersion_imag
_atom_type_scat_source
C C 0.0033 0.0016 'International Tables Vol C Tables 4.2.6.8 and 6.1.1.4'
H H 0.0000 0.0000 'International Tables Vol C Tables 4.2.6.8 and 6.1.1.4'
N N 0.0061 0.0033 'International Tables Vol C Tables 4.2.6.8 and 6.1.1.4'
Zn Zn 0.2839 1.4301 'International Tables Vol C Tables 4.2.6.8 and 6.1.1.4'

loop_
_geom_angle_atom_site_label_1
_geom_angle_atom_site_label_2
_geom_angle_atom_site_label_3
_geom_angle
_geom_angle_site_symmetry_1
_geom_angle_site_symmetry_3
_geom_angle_publ_flag
N1 Zn1 N2 97.89(4) . . ?
N1 Zn1 N3 121.71(4) . . ?
N2 Zn1 N3 123.67(4) . . ?
N1 Zn1 N4 115.54(4) . . ?
N2 Zn1 N4 115.71(4) . . ?
N3 Zn1 N4 83.49(4) . . ?
C1 N1 C6 120.75(10) . . ?
C1 N1 Zn1 119.83(8) . . ?
C6 N1 Zn1 119.41(7) . . ?
C3 N2 C18 120.12(10) . . ?
C3 N2 Zn1 119.73(8) . . ?
C18 N2 Zn1 120.09(7) . . ?
C30 N3 C34 118.45(10) . . ?
C30 N3 Zn1 129.76(8) . . ?
C34 N3 Zn1 111.79(7) . . ?
C39 N4 C35 118.92(10) . . ?
C39 N4 Zn1 129.59(8) . . ?
C35 N4 Zn1 111.49(7) . . ?
N1 C1 C2 123.90(11) . . ?
N1 C1 C4 120.36(11) . . ?
C2 C1 C4 115.73(10) . . ?
C1 C2 C3 130.45(10) . . ?
N2 C3 C2 123.99(11) . . ?
N2 C3 C5 120.62(11) . . ?
C2 C3 C5 115.38(10) . . ?
C7 C6 C11 120.82(11) . . ?
C7 C6 N1 121.06(11) . . ?
C11 C6 N1 118.01(10) . . ?
C8 C7 C6 118.24(12) . . ?
C8 C7 C12 119.21(11) . . ?
C6 C7 C12 122.53(12) . . ?
C9 C8 C7 121.55(12) . . ?
C8 C9 C10 119.83(13) . . ?
C9 C10 C11 121.03(12) . . ?
C10 C11 C6 118.53(11) . . ?
C10 C11 C15 121.18(11) . . ?
C6 C11 C15 120.28(11) . . ?
C7 C12 C14 110.21(11) . . ?
C7 C12 C13 111.85(12) . . ?
C14 C12 C13 109.75(11) . . ?
C11 C15 C17 113.65(11) . . ?
C11 C15 C16 111.85(10) . . ?
C17 C15 C16 109.40(10) . . ?
C19 C18 C23 120.83(11) . . ?
C19 C18 N2 120.78(10) . . ?
C23 C18 N2 118.30(11) . . ?
C20 C19 C18 118.57(11) . . ?
C20 C19 C24 119.05(12) . . ?
C18 C19 C24 122.38(11) . . ?
C21 C20 C19 121.03(13) . . ?
C22 C21 C20 119.83(13) . . ?
C21 C22 C23 121.34(12) . . ?
C22 C23 C18 118.36(12) . . ?
C22 C23 C27 120.67(12) . . ?
C18 C23 C27 120.96(12) . . ?
C19 C24 C25 110.98(11) . . ?
C19 C24 C26 111.54(11) . . ?
C25 C24 C26 110.06(12) . . ?
C23 C27 C29 111.10(12) . . ?
C23 C27 C28 112.68(13) . . ?
C29 C27 C28 110.26(13) . . ?
N3 C30 C31 123.84(11) . . ?
C30 C31 C32 118.23(12) . . ?
C33 C32 C31 119.21(11) . . ?
C32 C33 C34 120.82(11) . . ?
N3 C34 C33 119.45(10) . . ?
N3 C34 C35 116.80(10) . . ?
C33 C34 C35 123.75(11) . . ?
N4 C35 C36 119.22(10) . . ?
N4 C35 C34 116.43(10) . . ?
C36 C35 C34 124.35(10) . . ?
C37 C36 C35 120.42(11) . . ?
C36 C37 C38 119.56(11) . . ?
C39 C38 C37 118.06(11) . . ?
N4 C39 C38 123.82(11) . . ?
C2_1 C1_1 C6_1 118.9(5) . . ?
C2_1 C1_1 C7_1 119.8(5) . . ?
C6_1 C1_1 C7_1 121.3(5) . . ?
C1_1 C2_1 C3_1 122.0(6) . . ?
C4_1 C3_1 C2_1 116.8(6) . . ?
C3_1 C4_1 C5_1 120.7(5) . . ?
C6_1 C5_1 C4_1 120.9(5) . . ?
C5_1 C6_1 C1_1 120.4(7) . . ?

loop_
_geom_bond_atom_site_label_1
_geom_bond_atom_site_label_2
_geom_bond_distance
_geom_bond_site_symmetry_2
_geom_bond_publ_flag
Zn1 N1 1.9768(10) . ?
Zn1 N2 1.9781(10) . ?
Zn1 N3 1.9970(10) . ?
Zn1 N4 2.0083(10) . ?
N1 C1 1.3289(14) . ?
N1 C6 1.4357(15) . ?
N2 C3 1.3271(15) . ?
N2 C18 1.4389(15) . ?
N3 C30 1.3543(15) . ?
N3 C34 1.3820(14) . ?
N4 C39 1.3518(15) . ?
N4 C35 1.3856(14) . ?
C1 C2 1.4018(17) . ?
C1 C4 1.5148(16) . ?
C2 C3 1.4069(17) . ?
C3 C5 1.5138(17) . ?
C6 C7 1.4063(17) . ?
C6 C11 1.4128(16) . ?
C7 C8 1.3996(19) . ?
C7 C12 1.5237(18) . ?
C8 C9 1.376(2) . ?
C9 C10 1.389(2) . ?
C10 C11 1.3950(18) . ?
C11 C15 1.5195(18) . ?
C12 C14 1.5327(19) . ?
C12 C13 1.5358(19) . ?
C15 C17 1.5329(17) . ?
C15 C16 1.5354(17) . ?
C18 C19 1.4060(18) . ?
C18 C23 1.4082(16) . ?
C19 C20 1.3968(17) . ?
C19 C24 1.5226(17) . ?
C20 C21 1.3863(19) . ?
C21 C22 1.380(2) . ?
C22 C23 1.3969(19) . ?
C23 C27 1.522(2) . ?
C24 C25 1.5289(19) . ?
C24 C26 1.539(2) . ?
C27 C29 1.529(2) . ?
C27 C28 1.534(2) . ?
C30 C31 1.3723(17) . ?
C31 C32 1.4093(19) . ?
C32 C33 1.3640(18) . ?
C33 C34 1.4169(16) . ?
C34 C35 1.4269(16) . ?
C35 C36 1.4199(16) . ?
C36 C37 1.3675(18) . ?
C37 C38 1.4146(18) . ?
C38 C39 1.3683(17) . ?
C1_1 C2_1 1.359(8) . ?
C1_1 C6_1 1.374(8) . ?
C1_1 C7_1 1.485(7) . ?
C2_1 C3_1 1.416(8) . ?
C3_1 C4_1 1.373(8) . ?
C4_1 C5_1 1.380(9) . ?
C5_1 C6_1 1.353(8) . ?
